data_7216277
loop_
_publ_author_name
'Trivedi, Darshak R.'
'Ballabh, Amar'
'Dastidar, Parthasarathi'

_publ_section_title
;
 Supramolecular assemblies in salts and co-crystals of imidazoles with
 dicarboxylic acids
;
_journal_issue 64
_journal_name_full CrystEngComm
_journal_page_first 358
_journal_paper_doi 10.1039/b309216j
_journal_volume 5
_journal_year 2003
_chemical_formula_sum 'C6 H7 N2 O5.57'
_chemical_formula_weight 196.21
_chemical_name_common 'imidazolium hydrogen malonate 2'
_chemical_name_systematic
;
?
;
_space_group_IT_number 2
_symmetry_cell_setting triclinic
_symmetry_space_group_name_Hall '-P 1'
_symmetry_space_group_name_H-M 'P -1'
_atom_sites_solution_hydrogens geom
_atom_sites_solution_primary direct
_atom_sites_solution_secondary difmap
_audit_creation_method SHELXL-97
_cell_angle_alpha 115.97(3)
_cell_angle_beta 102.84(3)
_cell_angle_gamma 91.74(3)
_cell_formula_units_Z 2
_cell_length_a 7.231(2)
_cell_length_b 8.296(4)
_cell_length_c 9.235(4)
_cell_measurement_reflns_used 25
_cell_measurement_temperature 293(2)
_cell_measurement_theta_max 12
_cell_measurement_theta_min 8
_cell_volume 480.4(4)
_computing_cell_refinement CAD4-PC
_computing_data_collection CAD4-PC
_computing_data_reduction NRCVAX
_computing_molecular_graphics 'PLATON, MERCURY 1.1.1'
_computing_structure_refinement 'SHELXL-97 (Sheldrick, 1997)'
_computing_structure_solution 'SHELXS-97 (Sheldrick, 1990)'
_diffrn_ambient_temperature 293(2)
_diffrn_measured_fraction_theta_full 0.998
_diffrn_measured_fraction_theta_max 0.998
_diffrn_measurement_device_type CAD4
_diffrn_measurement_method 'OMEGA TWO THETA'
_diffrn_radiation_monochromator graphite
_diffrn_radiation_source 'fine-focus sealed tube'
_diffrn_radiation_type MoK\a
_diffrn_radiation_wavelength 0.70930
_diffrn_reflns_av_R_equivalents 0.0000
_diffrn_reflns_av_sigmaI/netI 0.0187
_diffrn_reflns_limit_h_max 7
_diffrn_reflns_limit_h_min -7
_diffrn_reflns_limit_k_max 8
_diffrn_reflns_limit_k_min 0
_diffrn_reflns_limit_l_max 8
_diffrn_reflns_limit_l_min -9
_diffrn_reflns_number 1240
_diffrn_reflns_theta_full 22.42
_diffrn_reflns_theta_max 22.42
_diffrn_reflns_theta_min 2.54
_diffrn_standards_decay_% NIL
_diffrn_standards_interval_time 1HR
_diffrn_standards_number 3
_exptl_absorpt_coefficient_mu 0.122
_exptl_crystal_colour COLOURLESS
_exptl_crystal_density_diffrn 1.356
_exptl_crystal_density_method 'not measured'
_exptl_crystal_description PLATE
_exptl_crystal_F_000 203
_exptl_crystal_size_max 0.20mm
_exptl_crystal_size_mid 0.17mm
_exptl_crystal_size_min 0.13mm
_refine_diff_density_max 1.083
_refine_diff_density_min -0.856
_refine_diff_density_rms 0.166
_refine_ls_extinction_method none
_refine_ls_goodness_of_fit_ref 1.073
_refine_ls_hydrogen_treatment mixed
_refine_ls_matrix_type full
_refine_ls_number_parameters 149
_refine_ls_number_reflns 1240
_refine_ls_number_restraints 0
_refine_ls_restrained_S_all 1.073
_refine_ls_R_factor_all 0.1112
_refine_ls_R_factor_gt 0.1053
_refine_ls_shift/su_max 0.003
_refine_ls_shift/su_mean 0.001
_refine_ls_structure_factor_coef Fsqd
_refine_ls_weighting_details 'w=1/[\s^2^(Fo^2^)+(0.1896P)^2^+1.1921P] where P=(Fo^2^+2Fc^2^)/3'
_refine_ls_weighting_scheme calc
_refine_ls_wR_factor_gt 0.2814
_refine_ls_wR_factor_ref 0.2902
_reflns_number_gt 1109
_reflns_number_total 1240
_reflns_threshold_expression >2sigma(I)
_cod_data_source_file b309216j.txt
_cod_data_source_block dt0526
_cod_depositor_comments
;
The following automatic conversions were performed:

'_symmetry_cell_setting' value 'TRICLINIC' changed to 'triclinic'
according to
/usr/data/users/saulius/automatic-downloads/retrospective/RSC/lib/dictionaries/cif_core.dic
dictionary named 'cif_core.dic' version 2.4.2 from 2011-04-26.

Automatic conversion script
Id: cif_fix_values 2281 2013-09-26 08:29:07Z andrius 

The following automatic conversions were performed:

'_refine_ls_weighting_scheme' value 'calc
w=1/[\s^2^(Fo^2^)+(0.1896P)^2^+1.1921P] where P=(Fo^2^+2Fc^2^)/3' was
changed to 'calc'. New tag '_refine_ls_weighting_details' was
created. The value of the new tag was set to
'w=1/[\s^2^(Fo^2^)+(0.1896P)^2^+1.1921P] where P=(Fo^2^+2Fc^2^)/3'.

Automatic conversion script
Id: cif_fix_values 3143 2015-03-26 13:38:13Z robertas 
;
_cod_original_cell_volume 480.4(3)
_cod_original_sg_symbol_H-M P-1
_cod_database_code 7216277

loop_
_symmetry_equiv_pos_as_xyz
'x, y, z'
'-x, -y, -z'

loop_
_atom_site_label
_atom_site_type_symbol
_atom_site_fract_x
_atom_site_fract_y
_atom_site_fract_z
_atom_site_U_iso_or_equiv
_atom_site_adp_type
_atom_site_occupancy
_atom_site_calc_flag
_atom_site_refinement_flags
C1 C 0.2390(8) 0.8714(6) 0.4858(6) 0.0382(14) Uani 1 d .
C2 C 0.2351(7) 0.7338(7) 0.6808(6) 0.0329(13) Uani 1 d .
C3 C 0.1203(8) 0.8099(8) 0.5724(7) 0.0397(14) Uani 1 d .
O1 O 0.4125(6) 0.9426(7) 0.5712(5) 0.0672(15) Uani 1 d .
O2 O 0.1705(6) 0.8551(6) 0.3475(5) 0.0611(14) Uani 1 d .
O3 O 0.2852(6) 0.8286(5) 0.8357(4) 0.0486(12) Uani 1 d .
O4 O 0.2751(6) 0.5786(5) 0.6104(4) 0.0448(11) Uani 1 d .
N1' N 0.2052(6) 1.1396(6) 1.0495(5) 0.0390(12) Uani 1 d .
C2' C 0.2695(8) 1.2108(7) 1.2132(6) 0.0387(14) Uani 1 d .
N3' N 0.2088(6) 1.3676(6) 1.2816(6) 0.0398(12) Uani 1 d .
C4' C 0.1016(9) 1.3988(8) 1.1576(7) 0.0457(15) Uani 1 d .
C5' C 0.0983(8) 1.2573(8) 1.0127(7) 0.0457(15) Uani 1 d .
O1W O 0.4328(8) 0.5601(9) 0.9206(8) 0.0569(16) Uiso 0.69 d P
O2W O 0.5275(14) 1.3585(13) 0.9296(13) 0.062(2) Uiso 0.46 d P
O3W O 0.4631(15) 1.4210(14) 0.8580(13) 0.060(3) Uiso 0.42 d P
H3A H 0.067(8) 0.913(8) 0.652(7) 0.046(15) Uiso 1 d .
H3B H 0.011(9) 0.725(8) 0.496(7) 0.043(15) Uiso 1 d .
H1'N H 0.221(9) 1.036(9) 0.982(8) 0.052(18) Uiso 1 d .
H2' H 0.339(8) 1.152(7) 1.268(7) 0.040(14) Uiso 1 d .
H3'N H 0.254(9) 1.439(9) 1.388(9) 0.052(17) Uiso 1 d .
H4' H 0.033(9) 1.485(9) 1.168(8) 0.059(19) Uiso 1 d .
H5' H 0.036(11) 1.208(10) 0.884(10) 0.09(2) Uiso 1 d .

loop_
_atom_site_aniso_label
_atom_site_aniso_U_11
_atom_site_aniso_U_22
_atom_site_aniso_U_33
_atom_site_aniso_U_23
_atom_site_aniso_U_13
_atom_site_aniso_U_12
C1 0.049(3) 0.032(3) 0.028(3) 0.015(2) -0.001(2) 0.006(2)
C2 0.040(3) 0.032(3) 0.025(3) 0.012(2) 0.007(2) 0.006(2)
C3 0.042(3) 0.046(3) 0.031(3) 0.022(3) 0.000(3) 0.011(3)
O1 0.061(3) 0.096(4) 0.049(3) 0.053(3) -0.015(2) -0.024(2)
O2 0.067(3) 0.081(3) 0.031(2) 0.031(2) -0.0058(19) 0.003(2)
O3 0.073(3) 0.043(2) 0.025(2) 0.0131(18) 0.0062(18) 0.0195(19)
O4 0.068(3) 0.035(2) 0.026(2) 0.0119(17) 0.0058(17) 0.0152(17)
N1' 0.048(3) 0.035(3) 0.029(3) 0.011(2) 0.007(2) 0.009(2)
C2' 0.044(3) 0.042(3) 0.028(3) 0.016(3) 0.003(2) 0.007(2)
N3' 0.047(3) 0.038(3) 0.023(3) 0.007(2) 0.003(2) 0.005(2)
C4' 0.056(3) 0.045(3) 0.034(3) 0.018(3) 0.008(3) 0.019(3)
C5' 0.054(3) 0.048(3) 0.029(3) 0.017(3) 0.001(2) 0.009(3)

loop_
_atom_type_symbol
_atom_type_description
_atom_type_scat_dispersion_real
_atom_type_scat_dispersion_imag
_atom_type_scat_source
C C 0.0033 0.0016 'International Tables Vol C Tables 4.2.6.8 and 6.1.1.4'
N N 0.0061 0.0033 'International Tables Vol C Tables 4.2.6.8 and 6.1.1.4'
O O 0.0106 0.0060 'International Tables Vol C Tables 4.2.6.8 and 6.1.1.4'
H H 0.0000 0.0000 'International Tables Vol C Tables 4.2.6.8 and 6.1.1.4'

loop_
_geom_angle_atom_site_label_1
_geom_angle_atom_site_label_2
_geom_angle_atom_site_label_3
_geom_angle
_geom_angle_site_symmetry_1
_geom_angle_site_symmetry_3
O2 C1 O1 124.2(5) . .
O2 C1 C3 120.8(5) . .
O1 C1 C3 114.9(4) . .
O4 C2 O3 122.8(5) . 1
O4 C2 O3 122.8(5) . .
O3 C2 O3 0.0(7) 1 .
O4 C2 C3 117.9(4) . .
O3 C2 C3 119.3(5) 1 .
O3 C2 C3 119.3(5) . .
C1 C3 C2 113.0(4) . .
C1 C3 H3A 112(3) . .
C2 C3 H3A 104(3) . .
C1 C3 H3B 112(3) . .
C2 C3 H3B 110(3) . .
H3A C3 H3B 105(5) . .
O3 O3 C2 0(10) 1 .
C2' N1' C5' 108.0(5) . .
C2' N1' H1'N 125(5) . .
C5' N1' H1'N 127(5) . .
N3' C2' N1' 109.1(5) . .
N3' C2' H2' 127(3) . .
N1' C2' H2' 124(3) . .
C2' N3' C4' 108.5(5) . .
C2' N3' H3'N 120(4) . .
C4' N3' H3'N 131(4) . .
C5' C4' N3' 107.5(5) . .
C5' C4' H4' 125(4) . .
N3' C4' H4' 127(4) . .
C4' C5' N1' 106.9(5) . .
C4' C5' H5' 140(4) . .
N1' C5' H5' 113(4) . .
O3W O1W O2W 120.6(9) 1_545 2_677
O3W O2W O1W 119.8(11) . 2_677
O2W O3W O1W 119.7(12) . 1_565

loop_
_geom_bond_atom_site_label_1
_geom_bond_atom_site_label_2
_geom_bond_distance
_geom_bond_site_symmetry_2
C1 O2 1.208(6) .
C1 O1 1.286(7) .
C1 C3 1.507(8) .
C2 O4 1.240(6) .
C2 O3 1.250(6) 1
C2 O3 1.250(6) .
C2 C3 1.519(7) .
C3 H3A 1.01(6) .
C3 H3B 0.95(6) .
O3 O3 0.000(17) 1
N1' C2' 1.319(7) .
N1' C5' 1.374(7) .
N1' H1'N 0.84(7) .
C2' N3' 1.312(7) .
C2' H2' 0.93(6) .
N3' C4' 1.362(8) .
N3' H3'N 0.87(7) .
C4' C5' 1.334(9) .
C4' H4' 0.87(7) .
C5' H5' 1.05(8) .
O1W O3W 1.096(11) 1_545
O1W O2W 1.202(11) 2_677
O2W O3W 1.049(13) .
O2W O1W 1.202(11) 2_677
O3W O1W 1.096(11) 1_565

loop_
_geom_hbond_atom_site_label_D
_geom_hbond_atom_site_label_H
_geom_hbond_atom_site_label_A
_geom_hbond_distance_DH
_geom_hbond_distance_HA
_geom_hbond_distance_DA
_geom_hbond_angle_DHA
_geom_hbond_site_symmetry_A
N1' H1'N O3 0.84(7) 1.81(7) 2.651(6) 172(6) 1
N3' H3'N O4 0.87(7) 1.83(7) 2.676(6) 163(6) 1_566
